data_7718522
loop_
_publ_author_name
'Shee, Uday'
'Khutia, Biswajit'
'Ray, Sneha'
'Ghosh, Sumona'
'Rajak, Kajal Krishna'

_publ_section_title
;
 Highly efficient photocatalytic reduction of CO<sub>2</sub> to CO under
 visible light using rhenium benzo[<i>d</i>]oxazole complexes.
;
_journal_issue 18
_journal_name_full 'Dalton transactions (Cambridge, England : 2003)'
_journal_page_first 7294
_journal_page_last 7305
_journal_paper_doi 10.1039/d4dt03400g
_journal_volume 54
_journal_year 2025
_chemical_formula_moiety 'C19 H10 Cl N2 O4 Re'
_chemical_formula_sum 'C19 H10 Cl N2 O4 Re'
_chemical_formula_weight 551.94
_space_group_crystal_system triclinic
_space_group_IT_number 2
_space_group_name_Hall '-P 1'
_space_group_name_H-M_alt 'P -1'
_atom_sites_solution_hydrogens geom
_audit_creation_date 2024-06-15
_audit_creation_method
;
Olex2 1.5
(compiled 2024.02.16 svn.r378c4104 for OlexSys, GUI svn.r6928)
;
_audit_update_record
;
2024-09-19 deposited with the CCDC.	2025-03-26 downloaded from the CCDC.
;
_cell_angle_alpha 86.855(19)
_cell_angle_beta 75.528(18)
_cell_angle_gamma 76.140(18)
_cell_formula_units_Z 2
_cell_length_a 6.977(5)
_cell_length_b 9.781(7)
_cell_length_c 13.710(10)
_cell_measurement_reflns_used 5773
_cell_measurement_temperature 273.15
_cell_measurement_theta_max 27.72
_cell_measurement_theta_min 2.63
_cell_volume 879.5(11)
_computing_cell_refinement 'SAINT V8.38A (Bruker, 2018)'
_computing_data_reduction 'SAINT V8.38A (Bruker, 2018)'
_computing_molecular_graphics 'Olex2 1.5 (Dolomanov et al., 2009)'
_computing_publication_material 'Olex2 1.5 (Dolomanov et al., 2009)'
_computing_structure_refinement 'XL  (Sheldrick, 2008)'
_computing_structure_solution 'SHELXT 2014/5 (Sheldrick, 2014)'
_diffrn_ambient_temperature 273.15
_diffrn_measured_fraction_theta_full 0.995
_diffrn_measured_fraction_theta_max 0.969
_diffrn_measurement_device_type 'Bruker APEX-II CCD'
_diffrn_measurement_method '\f and \w scans'
_diffrn_radiation_type MoK\a
_diffrn_radiation_wavelength 0.71073
_diffrn_reflns_av_R_equivalents 0.0955
_diffrn_reflns_av_unetI/netI 0.0858
_diffrn_reflns_Laue_measured_fraction_full 0.995
_diffrn_reflns_Laue_measured_fraction_max 0.969
_diffrn_reflns_limit_h_max 8
_diffrn_reflns_limit_h_min -9
_diffrn_reflns_limit_k_max 12
_diffrn_reflns_limit_k_min -12
_diffrn_reflns_limit_l_max 17
_diffrn_reflns_limit_l_min -17
_diffrn_reflns_number 15910
_diffrn_reflns_point_group_measured_fraction_full 0.995
_diffrn_reflns_point_group_measured_fraction_max 0.969
_diffrn_reflns_theta_full 25.242
_diffrn_reflns_theta_max 27.885
_diffrn_reflns_theta_min 2.145
_diffrn_source_current 1.0
_diffrn_source_power 0.05
_diffrn_source_voltage 50.0
_diffrn_standards_number 0
_exptl_absorpt_coefficient_mu 7.088
_exptl_absorpt_correction_T_max 0.7455
_exptl_absorpt_correction_T_min 0.3699
_exptl_absorpt_correction_type none
_exptl_absorpt_process_details
;
SADABS-2016/2 (Bruker,2016/2) was used for absorption correction.
wR2(int) was 0.1253 before and 0.0779 after correction.
The Ratio of minimum to maximum transmission is 0.4962.
The \l/2 correction factor is Not present.
;
_exptl_crystal_colour 'metallic reddish red'
_exptl_crystal_colour_lustre metallic
_exptl_crystal_colour_modifier reddish
_exptl_crystal_colour_primary red
_exptl_crystal_density_diffrn 2.084
_exptl_crystal_description block
_exptl_crystal_F_000 524
_exptl_crystal_size_max 0.03
_exptl_crystal_size_mid 0.02
_exptl_crystal_size_min 0.02
_refine_diff_density_max 1.462
_refine_diff_density_min -2.253
_refine_diff_density_rms 0.224
_refine_ls_extinction_method none
_refine_ls_goodness_of_fit_ref 1.074
_refine_ls_hydrogen_treatment constr
_refine_ls_matrix_type full
_refine_ls_number_parameters 244
_refine_ls_number_reflns 4067
_refine_ls_number_restraints 0
_refine_ls_restrained_S_all 1.074
_refine_ls_R_factor_all 0.0763
_refine_ls_R_factor_gt 0.0488
_refine_ls_shift/su_max 0.000
_refine_ls_shift/su_mean 0.000
_refine_ls_structure_factor_coef Fsqd
_refine_ls_weighting_details 'w=1/[\s^2^(Fo^2^)+(0.0501P)^2^] where P=(Fo^2^+2Fc^2^)/3'
_refine_ls_weighting_scheme calc
_refine_ls_wR_factor_gt 0.1030
_refine_ls_wR_factor_ref 0.1139
_reflns_Friedel_coverage 0.000
_reflns_number_gt 3117
_reflns_number_total 4067
_reflns_threshold_expression 'I > 2\s(I)'
_cod_data_source_file d4dt03400g3.cif
_cod_data_source_block Complex_1b
_cod_depositor_comments 'Adding full bibliography for 7718520--7718524.cif.'
_cod_database_code 7718522
_shelx_shelxl_version_number 2016/6
_shelx_space_group_comment
;
The symmetry employed for this shelxl refinement is uniquely defined
by the following loop, which should always be used as a source of
symmetry information in preference to the above space-group names.
They are only intended as comments.
;
_shelx_estimated_absorpt_t_max 0.871
_shelx_estimated_absorpt_t_min 0.815
_olex2_refinement_description
;
1. Fixed Uiso
 At 1.2 times of:
  All C(H) groups
2.a Aromatic/amide H refined with riding coordinates:
 C1(H1), C2(H2), C4(H4), C3(H3), C14(H14), C8(H8), C13(H13), C9(H9), C11(H11),
 C12(H12)
;
_olex2_submission_special_instructions 'No special instructions were received'

loop_
_space_group_symop_operation_xyz
'x, y, z'
'-x, -y, -z'

loop_
_atom_site_label
_atom_site_type_symbol
_atom_site_fract_x
_atom_site_fract_y
_atom_site_fract_z
_atom_site_U_iso_or_equiv
_atom_site_adp_type
_atom_site_occupancy
_atom_site_site_symmetry_order
_atom_site_calc_flag
_atom_site_refinement_flags_posn
_atom_site_refinement_flags_adp
_atom_site_refinement_flags_occupancy
_atom_site_disorder_assembly
_atom_site_disorder_group
Re01 Re 0.81244(5) 0.22662(3) 0.17824(2) 0.03438(13) Uani 1 1 d . . . . .
Cl1 Cl 1.0465(3) 0.3489(3) 0.23101(18) 0.0518(6) Uani 1 1 d . . . . .
N1 N 0.6669(10) 0.4389(7) 0.1330(5) 0.0343(16) Uani 1 1 d . . . . .
O1 O 0.3250(8) 0.5075(6) 0.3778(4) 0.0407(15) Uani 1 1 d . . . . .
O3 O 1.0797(11) 0.1501(8) -0.0324(5) 0.070(2) Uani 1 1 d . . . . .
N2 N 0.5848(9) 0.3217(6) 0.3192(5) 0.0302(15) Uani 1 1 d . . . . .
C1 C 0.7228(13) 0.4997(9) 0.0444(6) 0.041(2) Uani 1 1 d . . . . .
H1 H 0.830843 0.449349 -0.004444 0.049 Uiso 1 1 calc R U . . .
C18 C 0.9822(13) 0.1805(10) 0.0497(7) 0.046(2) Uani 1 1 d . . . . .
C5 C 0.5071(12) 0.5137(8) 0.2030(6) 0.0349(19) Uani 1 1 d . . . . .
C2 C 0.6263(14) 0.6360(9) 0.0216(7) 0.045(2) Uani 1 1 d . . . . .
H2 H 0.670226 0.675370 -0.040820 0.054 Uiso 1 1 calc R U . . .
C6 C 0.4718(11) 0.4431(8) 0.2992(6) 0.0337(19) Uani 1 1 d . . . . .
C16 C 0.5062(11) 0.3039(9) 0.4232(5) 0.035(2) Uani 1 1 d . . . . .
C4 C 0.4011(13) 0.6501(9) 0.1851(7) 0.046(2) Uani 1 1 d . . . . .
H4 H 0.290758 0.698173 0.233911 0.055 Uiso 1 1 calc R U . . .
C3 C 0.4647(14) 0.7109(9) 0.0933(7) 0.047(2) Uani 1 1 d . . . . .
H3 H 0.399219 0.801923 0.079840 0.057 Uiso 1 1 calc R U . . .
C7 C 0.3466(12) 0.4171(8) 0.4570(6) 0.037(2) Uani 1 1 d . . . . .
C15 C 0.5648(11) 0.1997(9) 0.4928(6) 0.036(2) Uani 1 1 d . . . . .
C14 C 0.7254(12) 0.0767(9) 0.4670(7) 0.044(2) Uani 1 1 d . . . . .
H14 H 0.803936 0.062599 0.401148 0.053 Uiso 1 1 calc R U . . .
C8 C 0.2297(14) 0.4376(10) 0.5552(7) 0.048(2) Uani 1 1 d . . . . .
H8 H 0.121213 0.515406 0.573502 0.058 Uiso 1 1 calc R U . . .
C13 C 0.7642(14) -0.0221(10) 0.5409(8) 0.052(3) Uani 1 1 d . . . . .
H13 H 0.869041 -0.102239 0.523314 0.062 Uiso 1 1 calc R U . . .
C10 C 0.4470(13) 0.2156(9) 0.5942(7) 0.041(2) Uani 1 1 d . . . . .
C9 C 0.2814(14) 0.3384(11) 0.6235(7) 0.053(3) Uani 1 1 d . . . . .
H9 H 0.208777 0.349759 0.690532 0.064 Uiso 1 1 calc R U . . .
C11 C 0.4962(15) 0.1138(11) 0.6669(7) 0.052(2) Uani 1 1 d . . . . .
H11 H 0.422523 0.127459 0.733623 0.063 Uiso 1 1 calc R U . . .
C12 C 0.6498(15) -0.0043(11) 0.6411(7) 0.055(3) Uani 1 1 d . . . . .
H12 H 0.677970 -0.071770 0.689286 0.066 Uiso 1 1 calc R U . . .
C17 C 0.6211(13) 0.1387(9) 0.1406(6) 0.040(2) Uani 1 1 d . . . . .
C19 C 0.9468(14) 0.0442(10) 0.2176(7) 0.052(3) Uani 1 1 d . . . . .
O2 O 0.5167(10) 0.0832(7) 0.1149(5) 0.0508(17) Uani 1 1 d . . . . .
O4 O 1.0267(11) -0.0683(7) 0.2351(6) 0.069(2) Uani 1 1 d . . . . .

loop_
_atom_site_aniso_label
_atom_site_aniso_U_11
_atom_site_aniso_U_22
_atom_site_aniso_U_33
_atom_site_aniso_U_23
_atom_site_aniso_U_13
_atom_site_aniso_U_12
Re01 0.03548(19) 0.02921(18) 0.03320(19) -0.00567(12) -0.00573(13) 0.00099(12)
Cl1 0.0405(11) 0.0593(14) 0.0528(13) -0.0205(11) -0.0051(10) -0.0083(10)
N1 0.038(3) 0.028(3) 0.030(3) -0.001(3) 0.000(3) -0.005(3)
O1 0.040(3) 0.037(3) 0.036(3) -0.006(2) -0.003(2) 0.004(3)
O3 0.074(5) 0.072(5) 0.050(4) -0.026(4) 0.017(4) -0.018(4)
N2 0.031(3) 0.029(3) 0.027(3) 0.001(3) -0.005(3) -0.004(3)
C1 0.042(4) 0.041(5) 0.039(5) 0.001(4) -0.004(4) -0.012(4)
C18 0.041(5) 0.054(6) 0.042(5) -0.011(4) -0.002(4) -0.012(4)
C5 0.038(4) 0.031(4) 0.034(4) -0.002(3) -0.006(3) -0.005(3)
C2 0.058(5) 0.042(5) 0.038(5) 0.005(4) -0.015(4) -0.017(4)
C6 0.029(4) 0.038(4) 0.029(4) -0.006(3) -0.005(3) 0.001(3)
C16 0.029(4) 0.053(5) 0.019(3) 0.000(3) -0.008(3) 0.000(4)
C4 0.047(5) 0.031(4) 0.054(6) -0.005(4) -0.012(4) 0.005(4)
C3 0.061(6) 0.033(5) 0.045(5) 0.006(4) -0.018(4) -0.004(4)
C7 0.038(4) 0.031(4) 0.039(4) -0.003(3) -0.012(4) 0.000(3)
C15 0.033(4) 0.047(5) 0.029(4) -0.002(4) -0.005(3) -0.010(4)
C14 0.039(4) 0.052(5) 0.044(5) 0.002(4) -0.012(4) -0.015(4)
C8 0.048(5) 0.052(6) 0.039(5) -0.010(4) -0.001(4) -0.011(4)
C13 0.044(5) 0.046(5) 0.073(7) 0.012(5) -0.023(5) -0.014(4)
C10 0.048(5) 0.044(5) 0.041(5) -0.005(4) -0.013(4) -0.023(4)
C9 0.056(6) 0.071(7) 0.027(4) -0.009(4) 0.009(4) -0.021(5)
C11 0.063(6) 0.071(7) 0.037(5) 0.010(5) -0.020(4) -0.038(5)
C12 0.065(6) 0.069(7) 0.046(6) 0.020(5) -0.030(5) -0.034(6)
C17 0.049(5) 0.026(4) 0.032(4) 0.000(3) 0.000(4) 0.006(4)
C19 0.056(6) 0.055(6) 0.039(5) -0.020(4) -0.015(4) 0.007(5)
O2 0.063(4) 0.049(4) 0.047(4) 0.002(3) -0.021(3) -0.016(3)
O4 0.080(5) 0.041(4) 0.075(5) -0.009(3) -0.037(4) 0.025(4)

loop_
_atom_type_symbol
_atom_type_description
_atom_type_scat_dispersion_real
_atom_type_scat_dispersion_imag
_atom_type_scat_source
C C 0.0033 0.0016 'International Tables Vol C Tables 4.2.6.8 and 6.1.1.4'
H H 0.0000 0.0000 'International Tables Vol C Tables 4.2.6.8 and 6.1.1.4'
Cl Cl 0.1484 0.1585 'International Tables Vol C Tables 4.2.6.8 and 6.1.1.4'
N N 0.0061 0.0033 'International Tables Vol C Tables 4.2.6.8 and 6.1.1.4'
O O 0.0106 0.0060 'International Tables Vol C Tables 4.2.6.8 and 6.1.1.4'
Re Re -1.0185 7.2310 'International Tables Vol C Tables 4.2.6.8 and 6.1.1.4'

loop_
_geom_angle_atom_site_label_1
_geom_angle_atom_site_label_2
_geom_angle_atom_site_label_3
_geom_angle
_geom_angle_site_symmetry_1
_geom_angle_site_symmetry_3
_geom_angle_publ_flag
N1 Re01 Cl1 84.8(2) . . ?
N1 Re01 N2 75.2(2) . . ?
N2 Re01 Cl1 84.99(19) . . ?
C18 Re01 Cl1 94.4(3) . . ?
C18 Re01 N1 93.7(3) . . ?
C18 Re01 N2 168.9(3) . . ?
C18 Re01 C17 87.6(4) . . ?
C18 Re01 C19 85.8(4) . . ?
C17 Re01 Cl1 177.4(2) . . ?
C17 Re01 N1 93.4(3) . . ?
C17 Re01 N2 92.7(3) . . ?
C19 Re01 Cl1 93.4(3) . . ?
C19 Re01 N1 178.1(4) . . ?
C19 Re01 N2 105.3(3) . . ?
C19 Re01 C17 88.4(4) . . ?
C1 N1 Re01 126.0(5) . . ?
C1 N1 C5 117.6(7) . . ?
C5 N1 Re01 116.4(5) . . ?
C6 O1 C7 103.9(5) . . ?
C6 N2 Re01 110.5(5) . . ?
C6 N2 C16 103.6(6) . . ?
C16 N2 Re01 145.8(5) . . ?
N1 C1 H1 118.6 . . ?
N1 C1 C2 122.9(8) . . ?
C2 C1 H1 118.6 . . ?
O3 C18 Re01 176.3(9) . . ?
N1 C5 C6 112.9(6) . . ?
N1 C5 C4 122.7(7) . . ?
C4 C5 C6 124.2(7) . . ?
C1 C2 H2 120.5 . . ?
C3 C2 C1 118.9(8) . . ?
C3 C2 H2 120.5 . . ?
O1 C6 C5 119.8(6) . . ?
N2 C6 O1 115.6(7) . . ?
N2 C6 C5 124.4(6) . . ?
N2 C16 C15 132.8(6) . . ?
C7 C16 N2 108.1(6) . . ?
C7 C16 C15 119.1(7) . . ?
C5 C4 H4 120.9 . . ?
C3 C4 C5 118.3(7) . . ?
C3 C4 H4 120.9 . . ?
C2 C3 H3 120.2 . . ?
C4 C3 C2 119.6(7) . . ?
C4 C3 H3 120.2 . . ?
O1 C7 C8 125.8(7) . . ?
C16 C7 O1 108.8(7) . . ?
C16 C7 C8 125.4(7) . . ?
C16 C15 C14 124.5(7) . . ?
C16 C15 C10 117.3(7) . . ?
C10 C15 C14 118.1(8) . . ?
C15 C14 H14 120.2 . . ?
C13 C14 C15 119.7(8) . . ?
C13 C14 H14 120.2 . . ?
C7 C8 H8 121.6 . . ?
C9 C8 C7 116.7(8) . . ?
C9 C8 H8 121.6 . . ?
C14 C13 H13 119.1 . . ?
C14 C13 C12 121.9(9) . . ?
C12 C13 H13 119.1 . . ?
C15 C10 C9 119.9(8) . . ?
C11 C10 C15 120.0(8) . . ?
C11 C10 C9 120.2(9) . . ?
C8 C9 C10 121.5(8) . . ?
C8 C9 H9 119.3 . . ?
C10 C9 H9 119.3 . . ?
C10 C11 H11 119.3 . . ?
C12 C11 C10 121.4(9) . . ?
C12 C11 H11 119.3 . . ?
C13 C12 H12 120.5 . . ?
C11 C12 C13 119.0(9) . . ?
C11 C12 H12 120.5 . . ?
O2 C17 Re01 176.5(7) . . ?
O4 C19 Re01 175.4(8) . . ?

loop_
_geom_bond_atom_site_label_1
_geom_bond_atom_site_label_2
_geom_bond_distance
_geom_bond_site_symmetry_2
_geom_bond_publ_flag
Re01 Cl1 2.499(3) . ?
Re01 N1 2.211(6) . ?
Re01 N2 2.254(6) . ?
Re01 C18 1.871(9) . ?
Re01 C17 1.931(11) . ?
Re01 C19 1.923(9) . ?
N1 C1 1.333(10) . ?
N1 C5 1.361(9) . ?
O1 C6 1.349(8) . ?
O1 C7 1.377(9) . ?
O3 C18 1.173(10) . ?
N2 C6 1.315(8) . ?
N2 C16 1.411(9) . ?
C1 H1 0.9300 . ?
C1 C2 1.399(11) . ?
C5 C6 1.448(11) . ?
C5 C4 1.403(10) . ?
C2 H2 0.9300 . ?
C2 C3 1.380(11) . ?
C16 C7 1.374(9) . ?
C16 C15 1.417(10) . ?
C4 H4 0.9300 . ?
C4 C3 1.378(12) . ?
C3 H3 0.9300 . ?
C7 C8 1.386(11) . ?
C15 C14 1.424(10) . ?
C15 C10 1.423(11) . ?
C14 H14 0.9300 . ?
C14 C13 1.393(12) . ?
C8 H8 0.9300 . ?
C8 C9 1.360(13) . ?
C13 H13 0.9300 . ?
C13 C12 1.402(13) . ?
C10 C9 1.448(12) . ?
C10 C11 1.414(12) . ?
C9 H9 0.9300 . ?
C11 H11 0.9300 . ?
C11 C12 1.368(13) . ?
C12 H12 0.9300 . ?
C17 O2 1.135(11) . ?
C19 O4 1.151(10) . ?

loop_
_geom_torsion_atom_site_label_1
_geom_torsion_atom_site_label_2
_geom_torsion_atom_site_label_3
_geom_torsion_atom_site_label_4
_geom_torsion
_geom_torsion_site_symmetry_1
_geom_torsion_site_symmetry_2
_geom_torsion_site_symmetry_3
_geom_torsion_site_symmetry_4
_geom_torsion_publ_flag
Re01 N1 C1 C2 -178.6(7) . . . . ?
Re01 N1 C5 C6 4.8(10) . . . . ?
Re01 N1 C5 C4 179.5(7) . . . . ?
Re01 N2 C6 O1 177.9(6) . . . . ?
Re01 N2 C6 C5 -7.6(11) . . . . ?
Re01 N2 C16 C7 -176.4(8) . . . . ?
Re01 N2 C16 C15 6.0(18) . . . . ?
N1 C1 C2 C3 -0.6(14) . . . . ?
N1 C5 C6 O1 176.6(8) . . . . ?
N1 C5 C6 N2 2.2(13) . . . . ?
N1 C5 C4 C3 -1.2(14) . . . . ?
O1 C7 C8 C9 -177.2(9) . . . . ?
N2 C16 C7 O1 -1.3(10) . . . . ?
N2 C16 C7 C8 179.8(9) . . . . ?
N2 C16 C15 C14 -3.5(17) . . . . ?
N2 C16 C15 C10 -179.8(9) . . . . ?
C1 N1 C5 C6 -174.6(8) . . . . ?
C1 N1 C5 C4 0.2(13) . . . . ?
C1 C2 C3 C4 -0.5(15) . . . . ?
C5 N1 C1 C2 0.7(14) . . . . ?
C5 C4 C3 C2 1.3(15) . . . . ?
C6 O1 C7 C16 0.8(10) . . . . ?
C6 O1 C7 C8 179.7(10) . . . . ?
C6 N2 C16 C7 1.2(10) . . . . ?
C6 N2 C16 C15 -176.4(10) . . . . ?
C6 C5 C4 C3 173.0(9) . . . . ?
C16 N2 C6 O1 -0.7(10) . . . . ?
C16 N2 C6 C5 173.8(9) . . . . ?
C16 C7 C8 C9 1.5(16) . . . . ?
C16 C15 C14 C13 -177.2(9) . . . . ?
C16 C15 C10 C9 -3.0(14) . . . . ?
C16 C15 C10 C11 179.1(9) . . . . ?
C4 C5 C6 O1 1.9(14) . . . . ?
C4 C5 C6 N2 -172.4(9) . . . . ?
C7 O1 C6 N2 -0.1(10) . . . . ?
C7 O1 C6 C5 -174.9(8) . . . . ?
C7 C16 C15 C14 179.1(9) . . . . ?
C7 C16 C15 C10 2.8(13) . . . . ?
C7 C8 C9 C10 -1.6(16) . . . . ?
C15 C16 C7 O1 176.7(8) . . . . ?
C15 C16 C7 C8 -2.2(15) . . . . ?
C15 C14 C13 C12 -0.3(15) . . . . ?
C15 C10 C9 C8 2.5(15) . . . . ?
C15 C10 C11 C12 -3.1(15) . . . . ?
C14 C15 C10 C9 -179.6(9) . . . . ?
C14 C15 C10 C11 2.5(14) . . . . ?
C14 C13 C12 C11 -0.2(16) . . . . ?
C10 C15 C14 C13 -0.9(14) . . . . ?
C10 C11 C12 C13 1.9(16) . . . . ?
C9 C10 C11 C12 179.0(10) . . . . ?
C11 C10 C9 C8 -179.6(10) . . . . ?
